data_4023393
loop_
_publ_author_name
'Christopher E. Katz'
'Timothy Ribelin'
'Donna Withrow'
'Yashar Basseri'
'Anna K. Manukyan'
'Amy Bermudez'
'Christian G Nuera'
'Victor W. Day'
'Douglas R. Powell'
'Jennifer L. Poutsma'
'Jeffrey Aub\'e'

_publ_contact_author
; 
   Prof. Jeffrey Aub\'e 
   Department of Medicinal Chemistry -- University of Kansas 
   Malott Hall 
   1251 Wescoe Hall Dr, Rm 4070 
   Lawrence, KS  66045-7582  USA 
;
_publ_contact_author_email jaube@ku.edu
_publ_contact_author_fax 1(785)8645326
_publ_contact_author_phone 1(785)8644496
_publ_section_title
;
 Nonbonded, Attractive Cation-\p Interactions in
 Azide-Mediated Asymmetric Ring Expansion Reactions
;
_journal_name_full 'Journal of Organic Chemistry'
_journal_page_first 3318
_journal_page_last 3327
_journal_paper_doi 10.1021/jo800222r
_journal_volume 73
_journal_year 2008
_chemical_formula_sum 'C18 H33 N O2'
_chemical_formula_weight 295.45
_chemical_name_systematic
; 
 ?
;
_space_group_IT_number 14
_symmetry_cell_setting monoclinic
_symmetry_space_group_name_Hall '-P 2ybc'
_symmetry_space_group_name_H-M 'P 1 21/c 1'
_atom_sites_solution_hydrogens geom
_atom_sites_solution_primary direct
_atom_sites_solution_secondary difmap
_audit_creation_method SHELXL-97
_cell_angle_alpha 90.00
_cell_angle_beta 99.4540(10)
_cell_angle_gamma 90.00
_cell_formula_units_Z 4
_cell_length_a 15.2113(8)
_cell_length_b 11.5987(6)
_cell_length_c 9.9385(6)
_cell_measurement_reflns_used 5632
_cell_measurement_temperature 100(2)
_cell_measurement_theta_max 30.52
_cell_measurement_theta_min 2.22
_cell_volume 1729.65(16)
_computing_cell_refinement 'Bruker SAINT'
_computing_data_collection 'Bruker SMART'
_computing_data_reduction 'Bruker SAINT'
_computing_molecular_graphics 'Bruker SHELXTL'
_computing_publication_material 'Bruker SHELXTL'
_computing_structure_refinement 'Bruker SHELXTL'
_computing_structure_solution 'Bruker SHELXTL'
_diffrn_ambient_temperature 100(2)
_diffrn_measured_fraction_theta_full 0.999
_diffrn_measured_fraction_theta_max 0.999
_diffrn_measurement_device_type 'Bruker SMART APEX CCD area detector'
_diffrn_measurement_method 'phi and omega scans'
_diffrn_radiation_monochromator graphite
_diffrn_radiation_source 'fine-focus sealed tube'
_diffrn_radiation_type MoK\a
_diffrn_radiation_wavelength 0.71073
_diffrn_reflns_av_R_equivalents 0.0325
_diffrn_reflns_av_sigmaI/netI 0.0304
_diffrn_reflns_limit_h_max 21
_diffrn_reflns_limit_h_min -21
_diffrn_reflns_limit_k_max 16
_diffrn_reflns_limit_k_min -16
_diffrn_reflns_limit_l_max 14
_diffrn_reflns_limit_l_min -14
_diffrn_reflns_number 20356
_diffrn_reflns_theta_full 30.53
_diffrn_reflns_theta_max 30.53
_diffrn_reflns_theta_min 2.71
_diffrn_standards_decay_% 0.00
_exptl_absorpt_coefficient_mu 0.072
_exptl_absorpt_correction_T_max 1.000
_exptl_absorpt_correction_T_min 0.909
_exptl_absorpt_correction_type empirical
_exptl_crystal_colour Colorless
_exptl_crystal_density_diffrn 1.135
_exptl_crystal_density_method 'not measured'
_exptl_crystal_description 'Thin plate'
_exptl_crystal_F_000 656
_exptl_crystal_size_max 0.40
_exptl_crystal_size_mid 0.38
_exptl_crystal_size_min 0.10
_refine_diff_density_max 0.598
_refine_diff_density_min -0.163
_refine_diff_density_rms 0.062
_refine_ls_extinction_method none
_refine_ls_goodness_of_fit_ref 1.052
_refine_ls_hydrogen_treatment mixed
_refine_ls_matrix_type full
_refine_ls_number_parameters 322
_refine_ls_number_reflns 5283
_refine_ls_number_restraints 0
_refine_ls_restrained_S_all 1.052
_refine_ls_R_factor_all 0.0592
_refine_ls_R_factor_gt 0.0489
_refine_ls_shift/su_max 0.000
_refine_ls_shift/su_mean 0.000
_refine_ls_structure_factor_coef Fsqd
_refine_ls_weighting_details 'calc w=1/[\s^2^(Fo^2^)+(0.0763P)^2^+0.2280P] where P=(Fo^2^+2Fc^2^)/3'
_refine_ls_weighting_scheme calc
_refine_ls_wR_factor_gt 0.1215
_refine_ls_wR_factor_ref 0.1284
_reflns_number_gt 4393
_reflns_number_total 5283
_reflns_threshold_expression >2sigma(I)
_cod_data_source_file jo800222r-File003_5.cif
_cod_data_source_block k76d_(Compound_32a)
_cod_depositor_comments
;
The following automatic conversions were performed:
'_symmetry_cell_setting' value 'Monoclinic' changed to 'monoclinic'
according to '/home/saulius/struct/CIF-dictionaries/cif_core.dic'
dictionary named 'cif_core.dic' version 2.4.1 from 2010-06-29.

Automatic conversion script
Id: cif_fix_enum 1527 2010-12-29 10:47:43Z saulius 
;
_cod_original_sg_symbol_H-M 'P 21/c'
_cod_database_code 4023393

loop_
_symmetry_equiv_pos_as_xyz
'x, y, z'
'-x, y+1/2, -z+1/2'
'-x, -y, -z'
'x, -y-1/2, z-1/2'

loop_
_atom_site_label
_atom_site_type_symbol
_atom_site_fract_x
_atom_site_fract_y
_atom_site_fract_z
_atom_site_U_iso_or_equiv
_atom_site_adp_type
_atom_site_occupancy
_atom_site_symmetry_multiplicity
_atom_site_calc_flag
_atom_site_refinement_flags
_atom_site_disorder_assembly
_atom_site_disorder_group
O1 O 0.44552(5) 0.30077(6) 0.35929(8) 0.02189(17) Uani 1 1 d . . .
O2 O 0.55883(5) -0.03551(6) 0.34075(7) 0.01904(16) Uani 1 1 d . . .
H2O H 0.5537(10) -0.0878(14) 0.2733(16) 0.036(4) Uiso 1 1 d . . .
N N 0.40567(5) 0.11736(7) 0.30026(8) 0.01565(16) Uani 1 1 d . . .
C1 C 0.39657(6) 0.21592(8) 0.36748(9) 0.01618(18) Uani 1 1 d . . .
C2 C 0.32199(6) 0.22217(8) 0.45116(10) 0.01761(19) Uani 1 1 d . . .
H2A H 0.3330(8) 0.1652(11) 0.5253(13) 0.019(3) Uiso 1 1 d . . .
H2B H 0.3287(8) 0.2984(11) 0.4946(13) 0.021(3) Uiso 1 1 d . . .
C3 C 0.22796(6) 0.20648(8) 0.36789(10) 0.01801(19) Uani 1 1 d . . .
H3A H 0.2243(8) 0.2473(12) 0.2807(14) 0.024(3) Uiso 1 1 d . . .
H3B H 0.1851(8) 0.2473(11) 0.4167(13) 0.021(3) Uiso 1 1 d . . .
C4 C 0.19773(6) 0.08084(8) 0.34449(9) 0.01511(18) Uani 1 1 d . . .
H4 H 0.2058(9) 0.0439(12) 0.4379(14) 0.025(3) Uiso 1 1 d . . .
C5 C 0.25760(6) 0.01537(8) 0.26044(10) 0.01781(19) Uani 1 1 d . . .
H5A H 0.2499(9) 0.0504(11) 0.1653(14) 0.023(3) Uiso 1 1 d . . .
H5B H 0.2358(9) -0.0655(12) 0.2480(14) 0.030(4) Uiso 1 1 d . . .
C6 C 0.35629(6) 0.01223(8) 0.32315(10) 0.01705(18) Uani 1 1 d . . .
H6A H 0.3642(9) -0.0028(12) 0.4218(15) 0.028(3) Uiso 1 1 d . . .
H6B H 0.3853(8) -0.0499(11) 0.2815(13) 0.018(3) Uiso 1 1 d . . .
C7 C 0.47153(6) 0.11206(8) 0.20825(9) 0.01691(18) Uani 1 1 d . . .
H7A H 0.4479(8) 0.0543(11) 0.1351(13) 0.020(3) Uiso 1 1 d . . .
H7B H 0.4740(8) 0.1863(11) 0.1673(13) 0.018(3) Uiso 1 1 d . . .
C8 C 0.56380(6) 0.07519(8) 0.27988(9) 0.01495(17) Uani 1 1 d . . .
H8 H 0.5832(8) 0.1270(10) 0.3571(12) 0.015(3) Uiso 1 1 d . . .
C9 C 0.63224(6) 0.07824(8) 0.18223(9) 0.01480(17) Uani 1 1 d . . .
H9 H 0.6088(8) 0.0298(10) 0.1016(12) 0.014(3) Uiso 1 1 d . . .
C10 C 0.72142(6) 0.02557(8) 0.24921(10) 0.01716(18) Uani 1 1 d . . .
H10A H 0.7123(8) -0.0526(12) 0.2779(13) 0.022(3) Uiso 1 1 d . . .
H10B H 0.7449(9) 0.0711(11) 0.3331(14) 0.024(3) Uiso 1 1 d . . .
C11 C 0.79032(7) 0.02775(9) 0.15358(11) 0.0203(2) Uani 1 1 d . . .
H11A H 0.8472(9) -0.0076(12) 0.1983(14) 0.028(3) Uiso 1 1 d . . .
H11B H 0.7691(9) -0.0214(12) 0.0729(14) 0.026(3) Uiso 1 1 d . . .
C12 C 0.80519(7) 0.14968(10) 0.10463(12) 0.0245(2) Uani 1 1 d . . .
H12A H 0.8318(10) 0.1963(12) 0.1856(15) 0.032(4) Uiso 1 1 d . . .
H12B H 0.8487(10) 0.1509(12) 0.0407(15) 0.031(4) Uiso 1 1 d . . .
C13 C 0.71715(7) 0.20422(9) 0.03903(11) 0.0229(2) Uani 1 1 d . . .
H13A H 0.7258(9) 0.2849(13) 0.0115(15) 0.031(4) Uiso 1 1 d . . .
H13B H 0.6938(9) 0.1622(12) -0.0450(15) 0.028(3) Uiso 1 1 d . . .
C14 C 0.64754(7) 0.20093(8) 0.13352(10) 0.01883(19) Uani 1 1 d . . .
H14A H 0.6692(8) 0.2492(12) 0.2143(13) 0.023(3) Uiso 1 1 d . . .
H14B H 0.5924(9) 0.2349(12) 0.0855(14) 0.027(3) Uiso 1 1 d . . .
C15 C 0.09656(6) 0.06893(8) 0.28567(10) 0.01837(19) Uani 1 1 d . . .
C16 C 0.04054(7) 0.12646(10) 0.38202(12) 0.0246(2) Uani 1 1 d . . .
H16A H -0.0235(11) 0.1086(13) 0.3510(15) 0.038(4) Uiso 1 1 d . . .
H16B H 0.0585(10) 0.0962(14) 0.4761(17) 0.040(4) Uiso 1 1 d . . .
H16C H 0.0467(10) 0.2107(14) 0.3827(16) 0.039(4) Uiso 1 1 d . . .
C17 C 0.07047(7) -0.05921(10) 0.27540(14) 0.0275(2) Uani 1 1 d . . .
H17A H 0.0973(10) -0.1000(14) 0.2035(16) 0.042(4) Uiso 1 1 d . . .
H17B H 0.0877(10) -0.1009(14) 0.3639(16) 0.038(4) Uiso 1 1 d . . .
H17C H 0.0060(10) -0.0664(13) 0.2500(15) 0.036(4) Uiso 1 1 d . . .
C18 C 0.07304(7) 0.12379(11) 0.14404(11) 0.0275(2) Uani 1 1 d . . .
H18A H 0.0094(10) 0.1155(12) 0.1072(15) 0.033(4) Uiso 1 1 d . . .
H18B H 0.0858(10) 0.2070(14) 0.1474(16) 0.040(4) Uiso 1 1 d . . .
H18C H 0.1055(11) 0.0880(13) 0.0762(16) 0.040(4) Uiso 1 1 d . . .

loop_
_atom_site_aniso_label
_atom_site_aniso_U_11
_atom_site_aniso_U_22
_atom_site_aniso_U_33
_atom_site_aniso_U_23
_atom_site_aniso_U_13
_atom_site_aniso_U_12
O1 0.0227(4) 0.0149(3) 0.0272(4) 0.0021(3) 0.0016(3) -0.0030(3)
O2 0.0240(3) 0.0164(3) 0.0170(3) 0.0037(3) 0.0043(3) 0.0032(3)
N 0.0153(3) 0.0136(3) 0.0182(4) 0.0010(3) 0.0031(3) 0.0003(3)
C1 0.0165(4) 0.0139(4) 0.0166(4) 0.0016(3) -0.0021(3) 0.0018(3)
C2 0.0177(4) 0.0157(4) 0.0190(4) -0.0029(3) 0.0018(3) 0.0007(3)
C3 0.0172(4) 0.0142(4) 0.0217(4) -0.0011(3) 0.0007(3) 0.0020(3)
C4 0.0164(4) 0.0138(4) 0.0150(4) 0.0004(3) 0.0020(3) 0.0004(3)
C5 0.0169(4) 0.0165(4) 0.0196(4) -0.0037(3) 0.0016(3) -0.0007(3)
C6 0.0172(4) 0.0116(4) 0.0221(4) 0.0000(3) 0.0024(3) 0.0003(3)
C7 0.0160(4) 0.0197(4) 0.0145(4) 0.0017(3) 0.0012(3) 0.0022(3)
C8 0.0171(4) 0.0138(4) 0.0133(4) 0.0002(3) 0.0007(3) 0.0022(3)
C9 0.0161(4) 0.0141(4) 0.0139(4) 0.0003(3) 0.0012(3) 0.0018(3)
C10 0.0179(4) 0.0164(4) 0.0168(4) 0.0013(3) 0.0021(3) 0.0033(3)
C11 0.0183(4) 0.0195(4) 0.0233(5) -0.0001(4) 0.0041(4) 0.0032(3)
C12 0.0197(5) 0.0239(5) 0.0305(5) 0.0043(4) 0.0063(4) -0.0007(4)
C13 0.0223(5) 0.0230(5) 0.0240(5) 0.0069(4) 0.0057(4) 0.0009(4)
C14 0.0201(4) 0.0156(4) 0.0207(4) 0.0036(3) 0.0032(4) 0.0026(3)
C15 0.0163(4) 0.0185(4) 0.0203(4) -0.0010(3) 0.0029(3) -0.0002(3)
C16 0.0199(5) 0.0258(5) 0.0292(5) -0.0044(4) 0.0077(4) 0.0000(4)
C17 0.0199(5) 0.0217(5) 0.0414(6) -0.0067(5) 0.0065(4) -0.0038(4)
C18 0.0204(5) 0.0383(6) 0.0218(5) 0.0023(4) -0.0023(4) 0.0018(4)

loop_
_atom_type_symbol
_atom_type_description
_atom_type_scat_dispersion_real
_atom_type_scat_dispersion_imag
_atom_type_scat_source
C C 0.0033 0.0016 'International Tables Vol C Tables 4.2.6.8 and 6.1.1.4'
H H 0.0000 0.0000 'International Tables Vol C Tables 4.2.6.8 and 6.1.1.4'
N N 0.0061 0.0033 'International Tables Vol C Tables 4.2.6.8 and 6.1.1.4'
O O 0.0106 0.0060 'International Tables Vol C Tables 4.2.6.8 and 6.1.1.4'

loop_
_geom_angle_atom_site_label_1
_geom_angle_atom_site_label_2
_geom_angle_atom_site_label_3
_geom_angle
_geom_angle_site_symmetry_1
_geom_angle_site_symmetry_3
_geom_angle_publ_flag
C8 O2 H2O 107.2(10) . . ?
C1 N C7 118.91(8) . . ?
C1 N C6 122.18(8) . . ?
C7 N C6 118.77(7) . . ?
O1 C1 N 121.94(9) . . ?
O1 C1 C2 120.54(8) . . ?
N C1 C2 117.49(8) . . ?
C1 C2 C3 114.35(8) . . ?
C1 C2 H2A 109.1(7) . . ?
C3 C2 H2A 110.6(7) . . ?
C1 C2 H2B 104.5(7) . . ?
C3 C2 H2B 111.3(7) . . ?
H2A C2 H2B 106.5(10) . . ?
C4 C3 C2 114.97(8) . . ?
C4 C3 H3A 110.6(8) . . ?
C2 C3 H3A 109.3(8) . . ?
C4 C3 H3B 108.8(8) . . ?
C2 C3 H3B 107.8(7) . . ?
H3A C3 H3B 104.8(11) . . ?
C5 C4 C3 111.27(8) . . ?
C5 C4 C15 112.92(8) . . ?
C3 C4 C15 113.17(7) . . ?
C5 C4 H4 107.3(8) . . ?
C3 C4 H4 105.9(8) . . ?
C15 C4 H4 105.7(7) . . ?
C6 C5 C4 114.89(8) . . ?
C6 C5 H5A 110.1(7) . . ?
C4 C5 H5A 108.7(7) . . ?
C6 C5 H5B 108.3(8) . . ?
C4 C5 H5B 108.6(8) . . ?
H5A C5 H5B 106.0(11) . . ?
N C6 C5 114.20(8) . . ?
N C6 H6A 108.7(8) . . ?
C5 C6 H6A 111.2(8) . . ?
N C6 H6B 105.7(7) . . ?
C5 C6 H6B 109.1(7) . . ?
H6A C6 H6B 107.6(11) . . ?
N C7 C8 113.04(8) . . ?
N C7 H7A 106.2(7) . . ?
C8 C7 H7A 109.9(7) . . ?
N C7 H7B 107.8(7) . . ?
C8 C7 H7B 110.7(7) . . ?
H7A C7 H7B 109.0(11) . . ?
O2 C8 C7 109.94(7) . . ?
O2 C8 C9 112.16(7) . . ?
C7 C8 C9 111.44(7) . . ?
O2 C8 H8 104.4(7) . . ?
C7 C8 H8 109.2(7) . . ?
C9 C8 H8 109.4(7) . . ?
C14 C9 C8 112.00(7) . . ?
C14 C9 C10 109.69(8) . . ?
C8 C9 C10 111.04(7) . . ?
C14 C9 H9 108.8(7) . . ?
C8 C9 H9 107.8(7) . . ?
C10 C9 H9 107.3(7) . . ?
C11 C10 C9 111.80(8) . . ?
C11 C10 H10A 110.2(7) . . ?
C9 C10 H10A 110.0(8) . . ?
C11 C10 H10B 108.8(8) . . ?
C9 C10 H10B 108.7(8) . . ?
H10A C10 H10B 107.3(11) . . ?
C12 C11 C10 111.53(8) . . ?
C12 C11 H11A 111.2(8) . . ?
C10 C11 H11A 110.5(8) . . ?
C12 C11 H11B 108.7(8) . . ?
C10 C11 H11B 109.1(8) . . ?
H11A C11 H11B 105.6(11) . . ?
C11 C12 C13 110.79(9) . . ?
C11 C12 H12A 107.9(8) . . ?
C13 C12 H12A 109.3(8) . . ?
C11 C12 H12B 111.6(8) . . ?
C13 C12 H12B 110.6(8) . . ?
H12A C12 H12B 106.5(12) . . ?
C14 C13 C12 112.03(8) . . ?
C14 C13 H13A 109.3(8) . . ?
C12 C13 H13A 111.2(8) . . ?
C14 C13 H13B 108.7(8) . . ?
C12 C13 H13B 109.1(8) . . ?
H13A C13 H13B 106.3(12) . . ?
C13 C14 C9 111.96(8) . . ?
C13 C14 H14A 108.2(7) . . ?
C9 C14 H14A 108.5(8) . . ?
C13 C14 H14B 108.4(8) . . ?
C9 C14 H14B 111.5(8) . . ?
H14A C14 H14B 108.3(11) . . ?
C18 C15 C16 108.83(9) . . ?
C18 C15 C17 108.76(9) . . ?
C16 C15 C17 107.34(8) . . ?
C18 C15 C4 111.99(8) . . ?
C16 C15 C4 110.01(8) . . ?
C17 C15 C4 109.79(8) . . ?
C15 C16 H16A 109.4(9) . . ?
C15 C16 H16B 109.7(9) . . ?
H16A C16 H16B 108.8(12) . . ?
C15 C16 H16C 112.0(9) . . ?
H16A C16 H16C 107.3(13) . . ?
H16B C16 H16C 109.5(13) . . ?
C15 C17 H17A 112.0(9) . . ?
C15 C17 H17B 112.4(9) . . ?
H17A C17 H17B 108.8(12) . . ?
C15 C17 H17C 109.7(9) . . ?
H17A C17 H17C 106.6(12) . . ?
H17B C17 H17C 107.1(12) . . ?
C15 C18 H18A 111.6(8) . . ?
C15 C18 H18B 111.1(9) . . ?
H18A C18 H18B 106.6(12) . . ?
C15 C18 H18C 112.6(9) . . ?
H18A C18 H18C 106.0(13) . . ?
H18B C18 H18C 108.5(13) . . ?

loop_
_geom_bond_atom_site_label_1
_geom_bond_atom_site_label_2
_geom_bond_distance
_geom_bond_site_symmetry_2
_geom_bond_publ_flag
O1 C1 1.2448(11) . ?
O2 C8 1.4267(11) . ?
O2 H2O 0.898(16) . ?
N C1 1.3426(12) . ?
N C7 1.4645(12) . ?
N C6 1.4693(12) . ?
C1 C2 1.5146(13) . ?
C2 C3 1.5411(13) . ?
C2 H2A 0.983(13) . ?
C2 H2B 0.982(13) . ?
C3 C4 1.5342(13) . ?
C3 H3A 0.981(14) . ?
C3 H3B 0.994(13) . ?
C4 C5 1.5341(13) . ?
C4 C15 1.5601(13) . ?
C4 H4 1.012(14) . ?
C5 C6 1.5284(13) . ?
C5 H5A 1.019(13) . ?
C5 H5B 0.996(14) . ?
C6 H6A 0.984(14) . ?
C6 H6B 0.972(12) . ?
C7 C8 1.5268(13) . ?
C7 H7A 1.010(13) . ?
C7 H7B 0.955(13) . ?
C8 C9 1.5359(12) . ?
C8 H8 0.981(12) . ?
C9 C14 1.5331(13) . ?
C9 C10 1.5362(13) . ?
C9 H9 0.996(12) . ?
C10 C11 1.5264(13) . ?
C10 H10A 0.967(13) . ?
C10 H10B 1.002(14) . ?
C11 C12 1.5245(15) . ?
C11 H11A 0.993(14) . ?
C11 H11B 0.994(14) . ?
C12 C13 1.5270(15) . ?
C12 H12A 0.999(15) . ?
C12 H12B 0.991(14) . ?
C13 C14 1.5269(14) . ?
C13 H13A 0.990(14) . ?
C13 H13B 0.981(14) . ?
C14 H14A 0.990(13) . ?
C14 H14B 0.977(14) . ?
C15 C18 1.5325(15) . ?
C15 C16 1.5351(14) . ?
C15 C17 1.5373(14) . ?
C16 H16A 0.994(16) . ?
C16 H16B 0.994(16) . ?
C16 H16C 0.982(16) . ?
C17 H17A 0.998(16) . ?
C17 H17B 1.000(16) . ?
C17 H17C 0.976(15) . ?
C18 H18A 0.981(15) . ?
C18 H18B 0.984(16) . ?
C18 H18C 0.990(16) . ?

loop_
_geom_hbond_atom_site_label_D
_geom_hbond_atom_site_label_H
_geom_hbond_atom_site_label_A
_geom_hbond_distance_DH
_geom_hbond_distance_HA
_geom_hbond_distance_DA
_geom_hbond_angle_DHA
_geom_hbond_site_symmetry_A
O2 H2O O1 0.898(16) 1.847(16) 2.7422(10) 174.5(15) 2_645

loop_
_geom_torsion_atom_site_label_1
_geom_torsion_atom_site_label_2
_geom_torsion_atom_site_label_3
_geom_torsion_atom_site_label_4
_geom_torsion
_geom_torsion_site_symmetry_1
_geom_torsion_site_symmetry_2
_geom_torsion_site_symmetry_3
_geom_torsion_site_symmetry_4
_geom_torsion_publ_flag
C7 N C1 O1 -3.77(13) . . . . ?
C6 N C1 O1 171.84(9) . . . . ?
C7 N C1 C2 174.29(8) . . . . ?
C6 N C1 C2 -10.09(12) . . . . ?
O1 C1 C2 C3 117.40(9) . . . . ?
N C1 C2 C3 -60.69(11) . . . . ?
C1 C2 C3 C4 85.14(10) . . . . ?
C2 C3 C4 C5 -62.97(11) . . . . ?
C2 C3 C4 C15 168.63(8) . . . . ?
C3 C4 C5 C6 58.50(10) . . . . ?
C15 C4 C5 C6 -172.96(8) . . . . ?
C1 N C6 C5 74.19(11) . . . . ?
C7 N C6 C5 -110.19(9) . . . . ?
C4 C5 C6 N -80.62(10) . . . . ?
C1 N C7 C8 88.53(10) . . . . ?
C6 N C7 C8 -87.24(10) . . . . ?
N C7 C8 O2 58.67(10) . . . . ?
N C7 C8 C9 -176.33(7) . . . . ?
O2 C8 C9 C14 -171.52(7) . . . . ?
C7 C8 C9 C14 64.72(10) . . . . ?
O2 C8 C9 C10 -48.51(10) . . . . ?
C7 C8 C9 C10 -172.27(8) . . . . ?
C14 C9 C10 C11 -55.72(10) . . . . ?
C8 C9 C10 C11 179.95(7) . . . . ?
C9 C10 C11 C12 56.49(11) . . . . ?
C10 C11 C12 C13 -54.80(12) . . . . ?
C11 C12 C13 C14 54.21(12) . . . . ?
C12 C13 C14 C9 -55.11(11) . . . . ?
C8 C9 C14 C13 178.70(8) . . . . ?
C10 C9 C14 C13 54.93(10) . . . . ?
C5 C4 C15 C18 -64.29(11) . . . . ?
C3 C4 C15 C18 63.26(11) . . . . ?
C5 C4 C15 C16 174.54(8) . . . . ?
C3 C4 C15 C16 -57.91(11) . . . . ?
C5 C4 C15 C17 56.64(11) . . . . ?
C3 C4 C15 C17 -175.81(8) . . . . ?
